data_7236789
loop_
_publ_author_name
'Zhao, Zifeng'
'Yu, Gang'
'Chang, Qiaowen'
'Liu, Xiaochen'
'Liu, Yang'
'Wang, Liding'
'Liu, Zhiwei'
'Bian, Zuqiang'
'Liu, Weiping'
'Huang, Chunhui'

_publ_section_title
;
 Carbazolylphosphines and carbazolylphosphine oxides: facilely synthesized
 host materials with tunable mobilities and high triplet energy levels for
 blue phosphorescent OLEDs
;
_journal_issue 29
_journal_name_full 'Journal of Materials Chemistry C'
_journal_page_first 7344
_journal_paper_doi 10.1039/C7TC01594A
_journal_volume 5
_journal_year 2017
_chemical_formula_moiety 'C36 H24 N3 P'
_chemical_formula_sum 'C36 H24 N3 P'
_chemical_formula_weight 529.55
_chemical_name_systematic TCP
_space_group_crystal_system monoclinic
_space_group_IT_number 14
_space_group_name_Hall '-P 2ybc'
_space_group_name_H-M_alt 'P 1 21/c 1'
_atom_sites_solution_hydrogens geom
_audit_creation_date 2017-06-01
_audit_creation_method
;
Olex2 1.2
(compiled 2017.03.28 svn.r3405 for OlexSys, GUI svn.r5337)
;
_audit_update_record
;
2017-06-03 deposited with the CCDC.
2017-07-17 downloaded from the CCDC.
;
_cell_angle_alpha 90
_cell_angle_beta 99.830(2)
_cell_angle_gamma 90
_cell_formula_units_Z 4
_cell_length_a 17.170(2)
_cell_length_b 9.1604(10)
_cell_length_c 17.355(2)
_cell_measurement_reflns_used 8066
_cell_measurement_temperature 133.15
_cell_measurement_theta_max 27.5
_cell_measurement_theta_min 3.1
_cell_volume 2689.6(5)
_computing_cell_refinement 'CrystalClear-SM Expert 2.1 b42 (Rigaku, 2015)'
_computing_data_collection 'CrystalClear-SM Expert 2.1 b42 (Rigaku, 2015)'
_computing_data_reduction 'CrystalClear-SM Expert 2.1 b42 (Rigaku, 2015)'
_computing_molecular_graphics 'Olex2 (Dolomanov et al., 2009)'
_computing_publication_material 'Olex2 (Dolomanov et al., 2009)'
_computing_structure_refinement 'ShelXL (Sheldrick, 2015)'
_computing_structure_solution 'ShelXS (Sheldrick, 2008)'
_diffrn_ambient_temperature 133.15
_diffrn_measured_fraction_theta_full 0.976
_diffrn_measured_fraction_theta_max 0.977
_diffrn_measurement_device_type "'Rigaku Xtalab P200"
_diffrn_measurement_method '\w scans'
_diffrn_radiation_type MoK\a
_diffrn_radiation_wavelength 0.71073
_diffrn_reflns_av_unetI/netI 0.0449
_diffrn_reflns_Laue_measured_fraction_full 0.976
_diffrn_reflns_Laue_measured_fraction_max 0.977
_diffrn_reflns_limit_h_max 22
_diffrn_reflns_limit_h_min -22
_diffrn_reflns_limit_k_max 11
_diffrn_reflns_limit_k_min -11
_diffrn_reflns_limit_l_max 22
_diffrn_reflns_limit_l_min -21
_diffrn_reflns_number 6021
_diffrn_reflns_point_group_measured_fraction_full 0.976
_diffrn_reflns_point_group_measured_fraction_max 0.977
_diffrn_reflns_theta_full 25.242
_diffrn_reflns_theta_max 27.484
_diffrn_reflns_theta_min 3.085
_exptl_absorpt_coefficient_mu 0.134
_exptl_absorpt_correction_T_max 1.000
_exptl_absorpt_correction_T_min 0.686
_exptl_absorpt_correction_type multi-scan
_exptl_absorpt_process_details REQAB(Rigaku,1998)
_exptl_crystal_colour Colorless
_exptl_crystal_density_diffrn 1.308
_exptl_crystal_density_method 'not measured'
_exptl_crystal_description Prism
_exptl_crystal_F_000 1104
_exptl_crystal_recrystallization_method Sublimation
_exptl_crystal_size_max 0.26
_exptl_crystal_size_mid 0.22
_exptl_crystal_size_min 0.18
_refine_diff_density_max 0.780
_refine_diff_density_min -0.428
_refine_diff_density_rms 0.048
_refine_ls_extinction_method none
_refine_ls_goodness_of_fit_ref 1.068
_refine_ls_hydrogen_treatment constr
_refine_ls_matrix_type full
_refine_ls_number_parameters 362
_refine_ls_number_reflns 6021
_refine_ls_number_restraints 0
_refine_ls_restrained_S_all 1.068
_refine_ls_R_factor_all 0.0486
_refine_ls_R_factor_gt 0.0439
_refine_ls_shift/su_max 0.000
_refine_ls_shift/su_mean 0.000
_refine_ls_structure_factor_coef Fsqd
_refine_ls_weighting_details 'w=1/[\s^2^(Fo^2^)+(0.0502P)^2^+0.8095P] where P=(Fo^2^+2Fc^2^)/3'
_refine_ls_weighting_scheme calc
_refine_ls_wR_factor_gt 0.1115
_refine_ls_wR_factor_ref 0.1161
_reflns_Friedel_coverage 0.000
_reflns_number_gt 5507
_reflns_number_total 6021
_reflns_threshold_expression 'I > 2\s(I)'
_cod_data_source_file c7tc01594a1.cif
_cod_data_source_block shelx_tw
_cod_database_code 7236789
_shelx_shelxl_version_number 2016/6
_shelx_space_group_comment
;
The symmetry employed for this shelxl refinement is uniquely defined
by the following loop, which should always be used as a source of
symmetry information in preference to the above space-group names.
They are only intended as comments.
;
_shelx_estimated_absorpt_t_max 0.976
_shelx_estimated_absorpt_t_min 0.966
_olex2_refinement_description
;
1. Twinned data refinement
 Scales: 0.7264(14)
 0.2736(14)
2. Fixed Uiso
 At 1.2 times of:
  All C(H) groups
3.a Aromatic/amide H refined with riding coordinates:
 C2(H2), C3(H3), C4(H4), C5(H5), C8(H8), C9(H9), C10(H10), C11(H11), C14(H14),
 C15(H15), C16(H16), C17(H17), C20(H20), C21(H21), C22(H22), C23(H23), C26(H26),
  C27(H27), C28(H28), C29(H29), C32(H32), C33(H33), C34(H34), C35(H35)
;
_olex2_submission_special_instructions 'No special instructions were received'

loop_
_space_group_symop_operation_xyz
'x, y, z'
'-x, y+1/2, -z+1/2'
'-x, -y, -z'
'x, -y-1/2, z-1/2'

loop_
_atom_site_label
_atom_site_type_symbol
_atom_site_fract_x
_atom_site_fract_y
_atom_site_fract_z
_atom_site_U_iso_or_equiv
_atom_site_adp_type
_atom_site_occupancy
_atom_site_site_symmetry_order
_atom_site_calc_flag
_atom_site_refinement_flags_posn
P1 P 0.24934(2) 0.76286(4) 0.17269(2) 0.02192(11) Uani 1 1 d .
N1 N 0.30931(7) 0.91097(14) 0.16604(8) 0.0231(3) Uani 1 1 d .
N2 N 0.15639(7) 0.83358(14) 0.15372(8) 0.0242(3) Uani 1 1 d .
N3 N 0.26507(8) 0.73694(13) 0.27257(8) 0.0232(3) Uani 1 1 d .
C1 C 0.39076(9) 0.88134(17) 0.17183(9) 0.0238(3) Uani 1 1 d .
C2 C 0.43097(10) 0.75319(19) 0.19611(10) 0.0304(4) Uani 1 1 d .
H2 H 0.404300 0.670439 0.211914 0.037 Uiso 1 1 calc R
C3 C 0.51194(11) 0.7516(2) 0.19622(11) 0.0364(4) Uani 1 1 d .
H3 H 0.541143 0.665454 0.212145 0.044 Uiso 1 1 calc R
C4 C 0.55136(11) 0.8730(2) 0.17357(12) 0.0401(4) Uani 1 1 d .
H4 H 0.606851 0.868859 0.174839 0.048 Uiso 1 1 calc R
C5 C 0.51057(10) 0.9993(2) 0.14930(11) 0.0351(4) Uani 1 1 d .
H5 H 0.537493 1.081656 0.133396 0.042 Uiso 1 1 calc R
C6 C 0.42938(9) 1.00419(18) 0.14849(9) 0.0262(3) Uani 1 1 d .
C7 C 0.36986(9) 1.11500(17) 0.12669(9) 0.0257(3) Uani 1 1 d .
C8 C 0.37339(11) 1.25709(19) 0.09920(11) 0.0336(4) Uani 1 1 d .
H8 H 0.422705 1.299151 0.093632 0.040 Uiso 1 1 calc R
C9 C 0.30438(11) 1.33622(18) 0.08012(11) 0.0366(4) Uani 1 1 d .
H9 H 0.306174 1.433469 0.061482 0.044 Uiso 1 1 calc R
C10 C 0.23236(11) 1.27432(18) 0.08803(10) 0.0320(4) Uani 1 1 d .
H10 H 0.185429 1.329862 0.073490 0.038 Uiso 1 1 calc R
C11 C 0.22680(10) 1.13388(18) 0.11651(10) 0.0278(3) Uani 1 1 d .
H11 H 0.177194 1.093153 0.122132 0.033 Uiso 1 1 calc R
C12 C 0.29649(9) 1.05487(16) 0.13654(9) 0.0229(3) Uani 1 1 d .
C13 C 0.10906(9) 0.91296(16) 0.19793(10) 0.0253(3) Uani 1 1 d .
C14 C 0.12961(10) 0.98052(17) 0.26988(10) 0.0283(3) Uani 1 1 d .
H14 H 0.181959 0.975063 0.298313 0.034 Uiso 1 1 calc R
C15 C 0.07087(10) 1.05667(18) 0.29904(11) 0.0339(4) Uani 1 1 d .
H15 H 0.083590 1.104764 0.348074 0.041 Uiso 1 1 calc R
C16 C -0.00617(11) 1.0640(2) 0.25803(13) 0.0401(4) Uani 1 1 d .
H16 H -0.045236 1.115804 0.279712 0.048 Uiso 1 1 calc R
C17 C -0.02627(11) 0.9970(2) 0.18638(12) 0.0386(4) Uani 1 1 d .
H17 H -0.078743 1.002940 0.158262 0.046 Uiso 1 1 calc R
C18 C 0.03150(9) 0.92059(18) 0.15583(10) 0.0296(3) Uani 1 1 d .
C19 C 0.03056(10) 0.84493(19) 0.08284(10) 0.0318(4) Uani 1 1 d .
C20 C -0.02871(11) 0.8193(2) 0.01821(12) 0.0430(5) Uani 1 1 d .
H20 H -0.081381 0.851152 0.018190 0.052 Uiso 1 1 calc R
C21 C -0.00910(12) 0.7473(3) -0.04517(13) 0.0499(5) Uani 1 1 d .
H21 H -0.048747 0.728683 -0.089366 0.060 Uiso 1 1 calc R
C22 C 0.06843(13) 0.7009(3) -0.04554(12) 0.0494(5) Uani 1 1 d .
H22 H 0.080663 0.652962 -0.090525 0.059 Uiso 1 1 calc R
C23 C 0.12762(12) 0.7231(2) 0.01800(11) 0.0399(4) Uani 1 1 d .
H23 H 0.180165 0.691013 0.017622 0.048 Uiso 1 1 calc R
C24 C 0.10748(10) 0.79408(18) 0.08230(10) 0.0284(3) Uani 1 1 d .
C25 C 0.25131(9) 0.59427(16) 0.29834(9) 0.0237(3) Uani 1 1 d .
C26 C 0.21383(10) 0.47829(18) 0.25538(10) 0.0303(3) Uani 1 1 d .
H26 H 0.192391 0.488588 0.201459 0.036 Uiso 1 1 calc R
C27 C 0.20890(11) 0.34738(19) 0.29403(11) 0.0359(4) Uani 1 1 d .
H27 H 0.184448 0.265940 0.265796 0.043 Uiso 1 1 calc R
C28 C 0.23890(11) 0.33235(19) 0.37320(11) 0.0364(4) Uani 1 1 d .
H28 H 0.233530 0.241777 0.398433 0.044 Uiso 1 1 calc R
C29 C 0.27646(11) 0.44753(18) 0.41570(10) 0.0318(4) Uani 1 1 d .
H29 H 0.296842 0.436954 0.469847 0.038 Uiso 1 1 calc R
C30 C 0.28386(9) 0.57942(17) 0.37763(9) 0.0247(3) Uani 1 1 d .
C31 C 0.32185(9) 0.71689(17) 0.40219(9) 0.0243(3) Uani 1 1 d .
C32 C 0.36717(10) 0.76177(19) 0.47240(10) 0.0313(4) Uani 1 1 d .
H32 H 0.376666 0.697502 0.515952 0.038 Uiso 1 1 calc R
C33 C 0.39811(10) 0.9012(2) 0.47775(11) 0.0342(4) Uani 1 1 d .
H33 H 0.429826 0.932889 0.525074 0.041 Uiso 1 1 calc R
C34 C 0.38303(10) 0.99571(19) 0.41406(10) 0.0328(4) Uani 1 1 d .
H34 H 0.403901 1.091941 0.419301 0.039 Uiso 1 1 calc R
C35 C 0.33855(9) 0.95368(17) 0.34331(10) 0.0277(3) Uani 1 1 d .
H35 H 0.328400 1.019413 0.300426 0.033 Uiso 1 1 calc R
C36 C 0.30918(8) 0.81142(16) 0.33727(9) 0.0229(3) Uani 1 1 d .

loop_
_atom_site_aniso_label
_atom_site_aniso_U_11
_atom_site_aniso_U_22
_atom_site_aniso_U_33
_atom_site_aniso_U_23
_atom_site_aniso_U_13
_atom_site_aniso_U_12
P1 0.02344(19) 0.02187(19) 0.0206(2) -0.00006(14) 0.00408(15) -0.00122(14)
N1 0.0211(6) 0.0254(6) 0.0228(6) 0.0045(5) 0.0044(5) -0.0015(5)
N2 0.0234(6) 0.0249(6) 0.0237(6) -0.0009(5) 0.0021(5) -0.0031(5)
N3 0.0262(6) 0.0214(6) 0.0218(6) 0.0017(5) 0.0039(5) -0.0031(5)
C1 0.0229(7) 0.0300(8) 0.0184(7) -0.0005(6) 0.0039(6) -0.0020(6)
C2 0.0304(8) 0.0339(8) 0.0276(9) 0.0053(6) 0.0068(7) 0.0028(6)
C3 0.0314(9) 0.0448(10) 0.0335(10) 0.0054(7) 0.0067(7) 0.0094(7)
C4 0.0257(8) 0.0547(12) 0.0407(10) 0.0010(9) 0.0080(7) 0.0028(8)
C5 0.0261(8) 0.0423(10) 0.0376(9) 0.0002(8) 0.0079(7) -0.0069(7)
C6 0.0262(7) 0.0305(8) 0.0217(7) -0.0015(6) 0.0036(6) -0.0047(6)
C7 0.0264(7) 0.0278(8) 0.0231(8) -0.0004(6) 0.0046(6) -0.0048(6)
C8 0.0340(9) 0.0288(8) 0.0392(10) 0.0024(7) 0.0092(8) -0.0086(6)
C9 0.0471(10) 0.0230(8) 0.0411(10) 0.0061(7) 0.0112(8) -0.0031(7)
C10 0.0362(9) 0.0298(8) 0.0307(9) 0.0039(7) 0.0074(7) 0.0049(7)
C11 0.0291(8) 0.0285(8) 0.0263(8) 0.0038(6) 0.0062(6) 0.0001(6)
C12 0.0255(7) 0.0247(7) 0.0186(7) -0.0002(6) 0.0044(6) -0.0036(6)
C13 0.0241(7) 0.0212(7) 0.0321(8) 0.0037(6) 0.0092(6) -0.0031(6)
C14 0.0292(8) 0.0224(7) 0.0343(9) -0.0020(6) 0.0079(7) -0.0037(6)
C15 0.0358(9) 0.0270(8) 0.0416(10) -0.0038(7) 0.0142(8) -0.0026(7)
C16 0.0342(9) 0.0347(10) 0.0553(12) -0.0028(8) 0.0187(9) 0.0035(7)
C17 0.0272(8) 0.0398(10) 0.0496(11) 0.0033(9) 0.0092(8) 0.0028(7)
C18 0.0259(7) 0.0281(8) 0.0351(9) 0.0045(7) 0.0064(7) -0.0028(6)
C19 0.0272(8) 0.0359(9) 0.0310(9) 0.0055(7) 0.0017(7) -0.0031(6)
C20 0.0300(9) 0.0569(12) 0.0384(10) 0.0010(9) -0.0047(8) -0.0015(8)
C21 0.0396(10) 0.0687(14) 0.0362(11) -0.0036(10) -0.0087(9) -0.0046(9)
C22 0.0496(12) 0.0671(14) 0.0287(10) -0.0113(10) -0.0015(9) -0.0015(10)
C23 0.0363(9) 0.0522(12) 0.0300(9) -0.0065(8) 0.0025(8) 0.0020(8)
C24 0.0304(8) 0.0289(8) 0.0247(8) 0.0022(6) 0.0015(6) -0.0039(6)
C25 0.0250(7) 0.0222(7) 0.0257(8) 0.0027(6) 0.0095(6) -0.0006(6)
C26 0.0332(8) 0.0289(8) 0.0293(8) -0.0015(7) 0.0072(7) -0.0071(6)
C27 0.0411(9) 0.0262(8) 0.0430(10) -0.0033(7) 0.0148(8) -0.0092(7)
C28 0.0452(10) 0.0240(8) 0.0442(10) 0.0066(7) 0.0192(8) -0.0019(7)
C29 0.0406(9) 0.0279(8) 0.0285(8) 0.0062(7) 0.0108(7) 0.0041(7)
C30 0.0280(7) 0.0239(7) 0.0237(8) 0.0009(6) 0.0090(6) 0.0023(6)
C31 0.0271(7) 0.0242(7) 0.0222(7) 0.0008(6) 0.0065(6) 0.0035(6)
C32 0.0369(9) 0.0343(9) 0.0224(8) 0.0005(6) 0.0037(7) 0.0066(7)
C33 0.0343(9) 0.0380(9) 0.0285(9) -0.0088(7) 0.0005(7) 0.0010(7)
C34 0.0345(9) 0.0279(8) 0.0359(9) -0.0068(7) 0.0056(7) -0.0044(7)
C35 0.0313(8) 0.0236(7) 0.0285(8) -0.0004(6) 0.0059(7) -0.0015(6)
C36 0.0231(7) 0.0238(7) 0.0221(7) 0.0002(6) 0.0053(6) 0.0008(6)

loop_
_atom_type_symbol
_atom_type_description
_atom_type_scat_dispersion_real
_atom_type_scat_dispersion_imag
_atom_type_scat_source
C C 0.0033 0.0016 'International Tables Vol C Tables 4.2.6.8 and 6.1.1.4'
H H 0.0000 0.0000 'International Tables Vol C Tables 4.2.6.8 and 6.1.1.4'
N N 0.0061 0.0033 'International Tables Vol C Tables 4.2.6.8 and 6.1.1.4'
P P 0.1023 0.0942 'International Tables Vol C Tables 4.2.6.8 and 6.1.1.4'

loop_
_geom_angle_atom_site_label_1
_geom_angle_atom_site_label_2
_geom_angle_atom_site_label_3
_geom_angle
N1 P1 N3 100.56(6)
N2 P1 N1 103.84(6)
N2 P1 N3 103.16(7)
C1 N1 P1 116.17(10)
C1 N1 C12 107.18(12)
C12 N1 P1 134.45(10)
C13 N2 P1 134.37(11)
C13 N2 C24 107.23(13)
C24 N2 P1 117.85(11)
C25 N3 P1 116.06(10)
C25 N3 C36 106.84(12)
C36 N3 P1 134.48(10)
C2 C1 N1 128.23(14)
C2 C1 C6 122.07(14)
C6 C1 N1 109.70(13)
C1 C2 H2 121.5
C3 C2 C1 117.03(16)
C3 C2 H2 121.5
C2 C3 H3 119.2
C2 C3 C4 121.66(17)
C4 C3 H3 119.2
C3 C4 H4 119.7
C5 C4 C3 120.65(16)
C5 C4 H4 119.7
C4 C5 H5 120.5
C4 C5 C6 119.01(17)
C6 C5 H5 120.5
C1 C6 C7 106.96(13)
C5 C6 C1 119.59(15)
C5 C6 C7 133.44(16)
C8 C7 C6 132.62(15)
C8 C7 C12 119.91(15)
C12 C7 C6 107.47(13)
C7 C8 H8 120.4
C9 C8 C7 119.19(16)
C9 C8 H8 120.4
C8 C9 H9 119.9
C8 C9 C10 120.29(16)
C10 C9 H9 119.9
C9 C10 H10 119.0
C11 C10 C9 122.05(16)
C11 C10 H10 119.0
C10 C11 H11 121.2
C10 C11 C12 117.58(15)
C12 C11 H11 121.2
C7 C12 N1 108.65(13)
C11 C12 N1 130.39(14)
C11 C12 C7 120.94(14)
C14 C13 N2 129.72(14)
C14 C13 C18 121.28(15)
C18 C13 N2 108.97(14)
C13 C14 H14 121.2
C13 C14 C15 117.61(16)
C15 C14 H14 121.2
C14 C15 H15 119.2
C14 C15 C16 121.52(17)
C16 C15 H15 119.2
C15 C16 H16 119.7
C17 C16 C15 120.65(17)
C17 C16 H16 119.7
C16 C17 H17 120.5
C16 C17 C18 118.92(17)
C18 C17 H17 120.5
C13 C18 C19 107.46(14)
C17 C18 C13 120.01(17)
C17 C18 C19 132.47(17)
C20 C19 C18 133.01(17)
C20 C19 C24 119.74(17)
C24 C19 C18 107.24(15)
C19 C20 H20 120.7
C21 C20 C19 118.57(18)
C21 C20 H20 120.7
C20 C21 H21 119.5
C20 C21 C22 120.90(19)
C22 C21 H21 119.5
C21 C22 H22 119.2
C23 C22 C21 121.5(2)
C23 C22 H22 119.2
C22 C23 H23 121.3
C22 C23 C24 117.48(18)
C24 C23 H23 121.3
C19 C24 N2 109.08(14)
C23 C24 N2 129.11(16)
C23 C24 C19 121.75(16)
C26 C25 N3 128.55(15)
C26 C25 C30 121.53(14)
C30 C25 N3 109.90(13)
C25 C26 H26 121.2
C27 C26 C25 117.59(16)
C27 C26 H26 121.2
C26 C27 H27 119.3
C26 C27 C28 121.48(16)
C28 C27 H27 119.3
C27 C28 H28 119.6
C29 C28 C27 120.84(16)
C29 C28 H28 119.6
C28 C29 H29 120.6
C28 C29 C30 118.73(16)
C30 C29 H29 120.6
C25 C30 C31 106.79(13)
C29 C30 C25 119.78(15)
C29 C30 C31 133.41(15)
C32 C31 C30 132.15(15)
C32 C31 C36 120.39(15)
C36 C31 C30 107.39(13)
C31 C32 H32 120.5
C33 C32 C31 118.92(16)
C33 C32 H32 120.5
C32 C33 H33 119.9
C32 C33 C34 120.29(16)
C34 C33 H33 119.9
C33 C34 H34 119.0
C35 C34 C33 122.03(16)
C35 C34 H34 119.0
C34 C35 H35 121.2
C34 C35 C36 117.63(15)
C36 C35 H35 121.2
C31 C36 N3 109.06(13)
C35 C36 N3 130.28(14)
C35 C36 C31 120.66(14)

loop_
_geom_bond_atom_site_label_1
_geom_bond_atom_site_label_2
_geom_bond_distance
P1 N1 1.7190(13)
P1 N2 1.7016(13)
P1 N3 1.7246(14)
N1 C1 1.4111(19)
N1 C12 1.4176(19)
N2 C13 1.411(2)
N2 C24 1.420(2)
N3 C25 1.4142(19)
N3 C36 1.4177(19)
C1 C2 1.390(2)
C1 C6 1.401(2)
C2 H2 0.9500
C2 C3 1.390(2)
C3 H3 0.9500
C3 C4 1.393(3)
C4 H4 0.9500
C4 C5 1.380(3)
C5 H5 0.9500
C5 C6 1.392(2)
C6 C7 1.444(2)
C7 C8 1.391(2)
C7 C12 1.412(2)
C8 H8 0.9500
C8 C9 1.380(3)
C9 H9 0.9500
C9 C10 1.388(3)
C10 H10 0.9500
C10 C11 1.387(2)
C11 H11 0.9500
C11 C12 1.391(2)
C13 C14 1.384(2)
C13 C18 1.407(2)
C14 H14 0.9500
C14 C15 1.391(2)
C15 H15 0.9500
C15 C16 1.392(3)
C16 H16 0.9500
C16 C17 1.377(3)
C17 H17 0.9500
C17 C18 1.391(2)
C18 C19 1.442(3)
C19 C20 1.400(2)
C19 C24 1.402(2)
C20 H20 0.9500
C20 C21 1.373(3)
C21 H21 0.9500
C21 C22 1.398(3)
C22 H22 0.9500
C22 C23 1.381(3)
C23 H23 0.9500
C23 C24 1.385(3)
C25 C26 1.391(2)
C25 C30 1.401(2)
C26 H26 0.9500
C26 C27 1.384(2)
C27 H27 0.9500
C27 C28 1.389(3)
C28 H28 0.9500
C28 C29 1.382(3)
C29 H29 0.9500
C29 C30 1.393(2)
C30 C31 1.448(2)
C31 C32 1.391(2)
C31 C36 1.408(2)
C32 H32 0.9500
C32 C33 1.381(2)
C33 H33 0.9500
C33 C34 1.393(3)
C34 H34 0.9500
C34 C35 1.385(2)
C35 H35 0.9500
C35 C36 1.395(2)

loop_
_geom_torsion_atom_site_label_1
_geom_torsion_atom_site_label_2
_geom_torsion_atom_site_label_3
_geom_torsion_atom_site_label_4
_geom_torsion
P1 N1 C1 C2 -12.8(2)
P1 N1 C1 C6 167.04(10)
P1 N1 C12 C7 -163.72(12)
P1 N1 C12 C11 14.7(3)
P1 N2 C13 C14 12.2(3)
P1 N2 C13 C18 -169.73(12)
P1 N2 C24 C19 171.28(11)
P1 N2 C24 C23 -11.5(2)
P1 N3 C25 C26 -12.4(2)
P1 N3 C25 C30 165.85(10)
P1 N3 C36 C31 -160.69(12)
P1 N3 C36 C35 19.3(3)
N1 P1 N2 C13 -79.18(15)
N1 P1 N2 C24 110.63(12)
N1 P1 N3 C25 -155.62(11)
N1 P1 N3 C36 3.16(16)
N1 C1 C2 C3 179.70(16)
N1 C1 C6 C5 -179.80(14)
N1 C1 C6 C7 -0.38(17)
N2 P1 N1 C1 -174.07(11)
N2 P1 N1 C12 -13.45(16)
N2 P1 N3 C25 97.31(12)
N2 P1 N3 C36 -103.91(15)
N2 C13 C14 C15 177.70(15)
N2 C13 C18 C17 -178.30(14)
N2 C13 C18 C19 -0.56(18)
N3 P1 N1 C1 79.41(12)
N3 P1 N1 C12 -119.98(15)
N3 P1 N2 C13 25.39(15)
N3 P1 N2 C24 -144.80(11)
N3 C25 C26 C27 178.86(15)
N3 C25 C30 C29 179.25(14)
N3 C25 C30 C31 -1.83(17)
C1 N1 C12 C7 -1.88(16)
C1 N1 C12 C11 176.49(16)
C1 C2 C3 C4 0.4(3)
C1 C6 C7 C8 -179.85(18)
C1 C6 C7 C12 -0.79(17)
C2 C1 C6 C5 0.0(2)
C2 C1 C6 C7 179.45(15)
C2 C3 C4 C5 -0.7(3)
C3 C4 C5 C6 0.6(3)
C4 C5 C6 C1 -0.3(3)
C4 C5 C6 C7 -179.52(18)
C5 C6 C7 C8 -0.5(3)
C5 C6 C7 C12 178.52(18)
C6 C1 C2 C3 -0.1(2)
C6 C7 C8 C9 177.42(18)
C6 C7 C12 N1 1.65(17)
C6 C7 C12 C11 -176.90(14)
C7 C8 C9 C10 -0.2(3)
C8 C7 C12 N1 -179.14(15)
C8 C7 C12 C11 2.3(2)
C8 C9 C10 C11 1.4(3)
C9 C10 C11 C12 -0.6(3)
C10 C11 C12 N1 -179.40(15)
C10 C11 C12 C7 -1.2(2)
C12 N1 C1 C2 -178.42(16)
C12 N1 C1 C6 1.40(17)
C12 C7 C8 C9 -1.5(3)
C13 N2 C24 C19 -1.39(17)
C13 N2 C24 C23 175.83(18)
C13 C14 C15 C16 0.6(3)
C13 C18 C19 C20 -178.91(19)
C13 C18 C19 C24 -0.31(18)
C14 C13 C18 C17 0.0(2)
C14 C13 C18 C19 177.71(14)
C14 C15 C16 C17 -0.8(3)
C15 C16 C17 C18 0.6(3)
C16 C17 C18 C13 -0.2(3)
C16 C17 C18 C19 -177.25(18)
C17 C18 C19 C20 -1.6(3)
C17 C18 C19 C24 177.05(18)
C18 C13 C14 C15 -0.2(2)
C18 C19 C20 C21 177.0(2)
C18 C19 C24 N2 1.05(18)
C18 C19 C24 C23 -176.41(16)
C19 C20 C21 C22 -0.3(3)
C20 C19 C24 N2 179.87(16)
C20 C19 C24 C23 2.4(3)
C20 C21 C22 C23 1.2(4)
C21 C22 C23 C24 -0.3(3)
C22 C23 C24 N2 -178.40(18)
C22 C23 C24 C19 -1.5(3)
C24 N2 C13 C14 -176.88(16)
C24 N2 C13 C18 1.20(17)
C24 C19 C20 C21 -1.5(3)
C25 N3 C36 C31 -0.55(16)
C25 N3 C36 C35 179.45(15)
C25 C26 C27 C28 1.1(3)
C25 C30 C31 C32 -175.58(17)
C25 C30 C31 C36 1.46(17)
C26 C25 C30 C29 -2.3(2)
C26 C25 C30 C31 176.60(14)
C26 C27 C28 C29 -1.5(3)
C27 C28 C29 C30 -0.1(3)
C28 C29 C30 C25 2.0(2)
C28 C29 C30 C31 -176.62(17)
C29 C30 C31 C32 3.1(3)
C29 C30 C31 C36 -179.84(17)
C30 C25 C26 C27 0.8(2)
C30 C31 C32 C33 177.98(16)
C30 C31 C36 N3 -0.56(17)
C30 C31 C36 C35 179.44(14)
C31 C32 C33 C34 0.9(3)
C32 C31 C36 N3 176.90(14)
C32 C31 C36 C35 -3.1(2)
C32 C33 C34 C35 -1.4(3)
C33 C34 C35 C36 -0.4(3)
C34 C35 C36 N3 -177.37(15)
C34 C35 C36 C31 2.6(2)
C36 N3 C25 C26 -176.79(15)
C36 N3 C25 C30 1.50(16)
C36 C31 C32 C33 1.3(2)

loop_
_twin_individual_id
_twin_individual_mass_fraction_refined
1 0.7264(14)
2 0.2736(14)
